data_4031744
loop_
_publ_author_name
'Subba Reddy, B. V.'
'Medaboina, Durgaprasad'
'Gopal Reddy, S.'
'Hanuman Reddy, V.'
'Singarapu, Kiran Kumar'
'Sridhar, Balasubramanian'

_publ_section_title
;
 Domino Strategy for the Stereoselective Construction of Angularly Fused
 Tricyclic Ethers.
;
_journal_issue 24
_journal_name_full 'The Journal of organic chemistry'
_journal_page_first 12580
_journal_page_last 12587
_journal_paper_doi 10.1021/acs.joc.5b02241
_journal_volume 80
_journal_year 2015
_chemical_formula_moiety 'C24 H28 O2'
_chemical_formula_sum 'C24 H28 O2'
_chemical_formula_weight 348.46
_space_group_crystal_system monoclinic
_space_group_IT_number 14
_space_group_name_Hall '-P 2ybc'
_space_group_name_H-M_alt 'P 1 21/c 1'
_symmetry_space_group_name_Hall '-P 2ybc'
_symmetry_space_group_name_H-M 'P 1 21/c 1'
_atom_sites_solution_hydrogens geom
_audit_creation_method SHELXL-2014/7
_cell_angle_alpha 90
_cell_angle_beta 108.980(1)
_cell_angle_gamma 90
_cell_formula_units_Z 4
_cell_length_a 18.4384(16)
_cell_length_b 8.3568(7)
_cell_length_c 13.1820(11)
_cell_measurement_reflns_used 7333
_cell_measurement_temperature 294(2)
_cell_measurement_theta_max 27.90
_cell_measurement_theta_min 2.34
_cell_volume 1920.7(3)
_computing_cell_refinement 'SAINT (Bruker, 2001)'
_computing_data_collection 'SMART (Bruker, 2001)'
_computing_data_reduction 'SAINT (Bruker, 2001)'
_computing_molecular_graphics 'SHELXL2014 (Sheldrick, 2015)'
_computing_publication_material 'SHELXL2014 (Sheldrick, 2015)'
_computing_structure_refinement 'SHELXL-2014/7 (Sheldrick, 2015)'
_computing_structure_solution 'SHELXL-2014/7 (Sheldrick, 2015)'
_diffrn_ambient_temperature 294(2)
_diffrn_measured_fraction_theta_full 0.999
_diffrn_measured_fraction_theta_max 0.965
_diffrn_measurement_device_type 'Bruker SMART APEX CCD area-detector'
_diffrn_measurement_method \w
_diffrn_radiation_type MoK\a
_diffrn_radiation_wavelength 0.71073
_diffrn_reflns_av_R_equivalents 0.0244
_diffrn_reflns_av_unetI/netI 0.0185
_diffrn_reflns_laue_measured_fraction_full 0.999
_diffrn_reflns_laue_measured_fraction_max 0.965
_diffrn_reflns_limit_h_max 24
_diffrn_reflns_limit_h_min -24
_diffrn_reflns_limit_k_max 10
_diffrn_reflns_limit_k_min -10
_diffrn_reflns_limit_l_max 17
_diffrn_reflns_limit_l_min -17
_diffrn_reflns_number 21823
_diffrn_reflns_point_group_measured_fraction_full 0.999
_diffrn_reflns_point_group_measured_fraction_max 0.965
_diffrn_reflns_theta_full 25.242
_diffrn_reflns_theta_max 28.328
_diffrn_reflns_theta_min 2.336
_exptl_absorpt_coefficient_mu 0.075
_exptl_absorpt_correction_T_max 0.98
_exptl_absorpt_correction_T_min 0.92
_exptl_absorpt_correction_type multi-scan
_exptl_absorpt_process_details 'SADABS; Bruker,2001'
_exptl_crystal_colour colorless
_exptl_crystal_density_diffrn 1.205
_exptl_crystal_description block
_exptl_crystal_F_000 752
_exptl_crystal_size_max 0.180
_exptl_crystal_size_mid 0.160
_exptl_crystal_size_min 0.090
_refine_diff_density_max 0.303
_refine_diff_density_min -0.153
_refine_diff_density_rms 0.044
_refine_ls_extinction_method none
_refine_ls_goodness_of_fit_ref 1.052
_refine_ls_hydrogen_treatment constr
_refine_ls_matrix_type full
_refine_ls_number_parameters 236
_refine_ls_number_reflns 4619
_refine_ls_number_restraints 0
_refine_ls_restrained_S_all 1.052
_refine_ls_R_factor_all 0.0650
_refine_ls_R_factor_gt 0.0532
_refine_ls_shift/su_max 0.000
_refine_ls_shift/su_mean 0.000
_refine_ls_structure_factor_coef Fsqd
_refine_ls_weighting_details 'w=1/[\s^2^(Fo^2^)+(0.0803P)^2^+0.2646P] where P=(Fo^2^+2Fc^2^)/3'
_refine_ls_weighting_scheme calc
_refine_ls_wR_factor_gt 0.1372
_refine_ls_wR_factor_ref 0.1466
_reflns_Friedel_coverage 0.000
_reflns_number_gt 3716
_reflns_number_total 4619
_reflns_threshold_expression 'I > 2\s(I)'
_cod_data_source_file jo5b02241_si_001.cif
_cod_data_source_block BA89
_cod_depositor_comments 'Adding full bibliography for 4031744.cif.'
_cod_database_code 4031744
_shelx_shelxl_version_number 2014/7
_shelx_space_group_comment
;
The symmetry employed for this shelxl refinement is uniquely defined
by the following loop, which should always be used as a source of
symmetry information in preference to the above space-group names.
They are only intended as comments.
;
_shelx_estimated_absorpt_t_min 0.987
_shelx_estimated_absorpt_t_max 0.993

loop_
_space_group_symop_operation_xyz
'x, y, z'
'-x, y+1/2, -z+1/2'
'-x, -y, -z'
'x, -y-1/2, z-1/2'

loop_
_atom_site_label
_atom_site_type_symbol
_atom_site_fract_x
_atom_site_fract_y
_atom_site_fract_z
_atom_site_U_iso_or_equiv
_atom_site_adp_type
_atom_site_occupancy
_atom_site_site_symmetry_order
_atom_site_calc_flag
_atom_site_refinement_flags_posn
_atom_site_refinement_flags_adp
C1 C 0.19757(7) 0.03150(15) 0.34662(9) 0.0391(3) Uani 1 1 d . .
H1 H 0.1612 0.0711 0.3810 0.047 Uiso 1 1 calc R U
C2 C 0.24092(7) 0.17384(16) 0.31967(9) 0.0403(3) Uani 1 1 d . .
H2 H 0.2783 0.1292 0.2889 0.048 Uiso 1 1 calc R U
C3 C 0.19015(8) 0.29008(18) 0.23612(11) 0.0498(3) Uani 1 1 d . .
H3A H 0.2228 0.3586 0.2102 0.060 Uiso 1 1 calc R U
H3B H 0.1580 0.2289 0.1756 0.060 Uiso 1 1 calc R U
C4 C 0.13925(9) 0.3942(2) 0.27900(13) 0.0587(4) Uani 1 1 d . .
H4A H 0.1021 0.3276 0.2970 0.070 Uiso 1 1 calc R U
H4B H 0.1114 0.4694 0.2241 0.070 Uiso 1 1 calc R U
C5 C 0.18695(10) 0.4854(2) 0.37815(13) 0.0629(4) Uani 1 1 d . .
H5A H 0.1532 0.5454 0.4073 0.076 Uiso 1 1 calc R U
H5B H 0.2199 0.5611 0.3583 0.076 Uiso 1 1 calc R U
C6 C 0.23596(9) 0.37168(17) 0.46351(11) 0.0504(3) Uani 1 1 d . .
H6A H 0.2679 0.4341 0.5235 0.060 Uiso 1 1 calc R U
H6B H 0.2025 0.3057 0.4896 0.060 Uiso 1 1 calc R U
C7 C 0.28708(7) 0.26318(16) 0.42310(10) 0.0419(3) Uani 1 1 d . .
C8 C 0.41071(9) 0.2672(2) 0.41245(15) 0.0670(5) Uani 1 1 d . .
H8A H 0.4564 0.3253 0.4534 0.080 Uiso 1 1 calc R U
H8B H 0.4146 0.2427 0.3425 0.080 Uiso 1 1 calc R U
C9 C 0.40373(8) 0.11313(19) 0.47047(12) 0.0538(4) Uani 1 1 d . .
H9A H 0.4497 0.0937 0.5310 0.065 Uiso 1 1 calc R U
H9B H 0.3945 0.0220 0.4224 0.065 Uiso 1 1 calc R U
C10 C 0.33480(7) 0.14535(16) 0.50765(10) 0.0418(3) Uani 1 1 d . .
H10 H 0.3529 0.2008 0.5769 0.050 Uiso 1 1 calc R U
C11 C 0.28954(7) -0.00236(15) 0.52013(9) 0.0391(3) Uani 1 1 d . .
H11 H 0.2506 0.0316 0.5516 0.047 Uiso 1 1 calc R U
C12 C 0.33996(7) -0.12626(15) 0.59321(10) 0.0407(3) Uani 1 1 d . .
C13 C 0.36758(8) -0.09827(19) 0.70322(11) 0.0514(3) Uani 1 1 d . .
H13 H 0.3538 -0.0050 0.7309 0.062 Uiso 1 1 calc R U
C14 C 0.41521(9) -0.2077(2) 0.77172(12) 0.0615(4) Uani 1 1 d . .
H14 H 0.4335 -0.1872 0.8450 0.074 Uiso 1 1 calc R U
C15 C 0.43592(9) -0.3476(2) 0.73210(13) 0.0602(4) Uani 1 1 d . .
H15 H 0.4682 -0.4210 0.7783 0.072 Uiso 1 1 calc R U
C16 C 0.40813(9) -0.37675(19) 0.62334(13) 0.0573(4) Uani 1 1 d . .
H16 H 0.4214 -0.4709 0.5961 0.069 Uiso 1 1 calc R U
C17 C 0.36055(8) -0.26723(17) 0.55420(11) 0.0491(3) Uani 1 1 d . .
H17 H 0.3422 -0.2884 0.4810 0.059 Uiso 1 1 calc R U
C18 C 0.15472(7) -0.06380(15) 0.24812(9) 0.0400(3) Uani 1 1 d . .
C19 C 0.19386(8) -0.15054(18) 0.19260(11) 0.0503(3) Uani 1 1 d . .
H19 H 0.2471 -0.1562 0.2191 0.060 Uiso 1 1 calc R U
C20 C 0.15462(9) -0.22839(18) 0.09852(11) 0.0533(4) Uani 1 1 d . .
H20 H 0.1820 -0.2854 0.0624 0.064 Uiso 1 1 calc R U
C21 C 0.07536(9) -0.22344(17) 0.05675(10) 0.0503(3) Uani 1 1 d . .
C22 C 0.03654(8) -0.1383(2) 0.11240(11) 0.0554(4) Uani 1 1 d . .
H22 H -0.0167 -0.1334 0.0859 0.066 Uiso 1 1 calc R U
C23 C 0.07551(7) -0.05966(19) 0.20731(10) 0.0492(3) Uani 1 1 d . .
H23 H 0.0481 -0.0037 0.2438 0.059 Uiso 1 1 calc R U
C24 C 0.03339(11) -0.3044(2) -0.04854(13) 0.0737(5) Uani 1 1 d . .
H24A H 0.0470 -0.2541 -0.1053 0.111 Uiso 1 1 calc R U
H24B H -0.0209 -0.2952 -0.0628 0.111 Uiso 1 1 calc R U
H24C H 0.0474 -0.4155 -0.0444 0.111 Uiso 1 1 calc R U
O1 O 0.25135(5) -0.07503(11) 0.41889(6) 0.0432(2) Uani 1 1 d . .
O2 O 0.34433(6) 0.36190(12) 0.40085(8) 0.0549(3) Uani 1 1 d . .

loop_
_atom_site_aniso_label
_atom_site_aniso_U_11
_atom_site_aniso_U_22
_atom_site_aniso_U_33
_atom_site_aniso_U_23
_atom_site_aniso_U_13
_atom_site_aniso_U_12
C1 0.0382(6) 0.0447(7) 0.0323(6) -0.0004(5) 0.0085(5) -0.0006(5)
C2 0.0403(6) 0.0465(7) 0.0343(6) 0.0004(5) 0.0125(5) -0.0008(5)
C3 0.0531(8) 0.0529(8) 0.0396(7) 0.0064(6) 0.0099(6) -0.0038(6)
C4 0.0553(8) 0.0544(8) 0.0584(9) 0.0052(7) 0.0075(7) 0.0072(7)
C5 0.0698(10) 0.0491(8) 0.0649(10) -0.0031(7) 0.0152(8) 0.0092(7)
C6 0.0595(8) 0.0445(7) 0.0458(7) -0.0059(6) 0.0152(6) -0.0020(6)
C7 0.0434(7) 0.0427(7) 0.0389(6) -0.0003(5) 0.0125(5) -0.0073(5)
C8 0.0517(8) 0.0789(11) 0.0743(11) 0.0098(9) 0.0259(8) -0.0094(8)
C9 0.0397(7) 0.0667(9) 0.0528(8) 0.0027(7) 0.0119(6) -0.0019(6)
C10 0.0419(6) 0.0456(7) 0.0341(6) -0.0037(5) 0.0072(5) -0.0060(5)
C11 0.0410(6) 0.0437(6) 0.0309(6) -0.0030(5) 0.0092(5) -0.0030(5)
C12 0.0387(6) 0.0454(7) 0.0357(6) 0.0005(5) 0.0091(5) -0.0064(5)
C13 0.0553(8) 0.0572(8) 0.0371(7) -0.0042(6) 0.0088(6) -0.0010(7)
C14 0.0609(9) 0.0782(11) 0.0364(7) 0.0058(7) 0.0032(6) -0.0011(8)
C15 0.0512(8) 0.0643(10) 0.0560(9) 0.0156(7) 0.0050(7) 0.0027(7)
C16 0.0553(8) 0.0503(8) 0.0620(9) 0.0005(7) 0.0132(7) 0.0035(7)
C17 0.0520(8) 0.0502(8) 0.0404(7) -0.0030(6) 0.0086(6) -0.0010(6)
C18 0.0412(6) 0.0434(7) 0.0320(6) 0.0013(5) 0.0073(5) -0.0011(5)
C19 0.0414(7) 0.0553(8) 0.0479(7) -0.0078(6) 0.0058(6) 0.0058(6)
C20 0.0580(8) 0.0513(8) 0.0477(7) -0.0096(6) 0.0131(6) 0.0073(7)
C21 0.0573(8) 0.0503(8) 0.0360(6) -0.0022(6) 0.0050(6) -0.0051(6)
C22 0.0399(7) 0.0773(10) 0.0422(7) -0.0022(7) 0.0043(6) -0.0068(7)
C23 0.0412(7) 0.0660(9) 0.0397(7) -0.0045(6) 0.0121(5) -0.0012(6)
C24 0.0807(12) 0.0785(12) 0.0487(9) -0.0164(8) 0.0027(8) -0.0131(10)
O1 0.0460(5) 0.0432(5) 0.0325(4) -0.0017(4) 0.0018(4) -0.0026(4)
O2 0.0518(6) 0.0545(6) 0.0569(6) 0.0068(5) 0.0156(5) -0.0127(5)

loop_
_atom_type_symbol
_atom_type_description
_atom_type_scat_dispersion_real
_atom_type_scat_dispersion_imag
_atom_type_scat_source
C C 0.0033 0.0016 'International Tables Vol C Tables 4.2.6.8 and 6.1.1.4'
H H 0.0000 0.0000 'International Tables Vol C Tables 4.2.6.8 and 6.1.1.4'
O O 0.0106 0.0060 'International Tables Vol C Tables 4.2.6.8 and 6.1.1.4'

loop_
_geom_angle_atom_site_label_1
_geom_angle_atom_site_label_2
_geom_angle_atom_site_label_3
_geom_angle
O1 C1 C18 107.37(10)
O1 C1 C2 109.49(9)
C18 C1 C2 112.05(10)
O1 C1 H1 109.3
C18 C1 H1 109.3
C2 C1 H1 109.3
C3 C2 C1 114.41(10)
C3 C2 C7 111.06(11)
C1 C2 C7 110.40(9)
C3 C2 H2 106.8
C1 C2 H2 106.8
C7 C2 H2 106.8
C4 C3 C2 113.69(11)
C4 C3 H3A 108.8
C2 C3 H3A 108.8
C4 C3 H3B 108.8
C2 C3 H3B 108.8
H3A C3 H3B 107.7
C3 C4 C5 110.65(12)
C3 C4 H4A 109.5
C5 C4 H4A 109.5
C3 C4 H4B 109.5
C5 C4 H4B 109.5
H4A C4 H4B 108.1
C4 C5 C6 111.07(13)
C4 C5 H5A 109.4
C6 C5 H5A 109.4
C4 C5 H5B 109.4
C6 C5 H5B 109.4
H5A C5 H5B 108.0
C7 C6 C5 113.49(12)
C7 C6 H6A 108.9
C5 C6 H6A 108.9
C7 C6 H6B 108.9
C5 C6 H6B 108.9
H6A C6 H6B 107.7
O2 C7 C6 107.91(11)
O2 C7 C10 103.32(10)
C6 C7 C10 113.72(10)
O2 C7 C2 109.05(10)
C6 C7 C2 111.73(11)
C10 C7 C2 110.65(10)
O2 C8 C9 108.27(12)
O2 C8 H8A 110.0
C9 C8 H8A 110.0
O2 C8 H8B 110.0
C9 C8 H8B 110.0
H8A C8 H8B 108.4
C8 C9 C10 103.11(12)
C8 C9 H9A 111.1
C10 C9 H9A 111.1
C8 C9 H9B 111.1
C10 C9 H9B 111.1
H9A C9 H9B 109.1
C9 C10 C11 115.63(12)
C9 C10 C7 102.75(10)
C11 C10 C7 113.12(10)
C9 C10 H10 108.3
C11 C10 H10 108.3
C7 C10 H10 108.3
O1 C11 C12 108.60(10)
O1 C11 C10 111.33(9)
C12 C11 C10 112.19(10)
O1 C11 H11 108.2
C12 C11 H11 108.2
C10 C11 H11 108.2
C17 C12 C13 118.53(13)
C17 C12 C11 122.13(11)
C13 C12 C11 119.34(12)
C14 C13 C12 120.63(14)
C14 C13 H13 119.7
C12 C13 H13 119.7
C13 C14 C15 120.50(14)
C13 C14 H14 119.8
C15 C14 H14 119.8
C16 C15 C14 119.14(14)
C16 C15 H15 120.4
C14 C15 H15 120.4
C15 C16 C17 120.63(15)
C15 C16 H16 119.7
C17 C16 H16 119.7
C16 C17 C12 120.57(13)
C16 C17 H17 119.7
C12 C17 H17 119.7
C23 C18 C19 118.20(12)
C23 C18 C1 120.84(12)
C19 C18 C1 120.86(11)
C20 C19 C18 120.68(13)
C20 C19 H19 119.7
C18 C19 H19 119.7
C19 C20 C21 121.39(13)
C19 C20 H20 119.3
C21 C20 H20 119.3
C22 C21 C20 117.87(12)
C22 C21 C24 121.38(14)
C20 C21 C24 120.72(14)
C21 C22 C23 121.19(13)
C21 C22 H22 119.4
C23 C22 H22 119.4
C18 C23 C22 120.67(13)
C18 C23 H23 119.7
C22 C23 H23 119.7
C21 C24 H24A 109.5
C21 C24 H24B 109.5
H24A C24 H24B 109.5
C21 C24 H24C 109.5
H24A C24 H24C 109.5
H24B C24 H24C 109.5
C11 O1 C1 112.36(9)
C8 O2 C7 108.70(11)

loop_
_geom_bond_atom_site_label_1
_geom_bond_atom_site_label_2
_geom_bond_distance
C1 O1 1.4384(14)
C1 C18 1.5090(16)
C1 C2 1.5378(17)
C1 H1 0.9800
C2 C3 1.5370(18)
C2 C7 1.5447(17)
C2 H2 0.9800
C3 C4 1.517(2)
C3 H3A 0.9700
C3 H3B 0.9700
C4 C5 1.522(2)
C4 H4A 0.9700
C4 H4B 0.9700
C5 C6 1.525(2)
C5 H5A 0.9700
C5 H5B 0.9700
C6 C7 1.5235(19)
C6 H6A 0.9700
C6 H6B 0.9700
C7 O2 1.4429(15)
C7 C10 1.5324(18)
C8 O2 1.423(2)
C8 C9 1.524(2)
C8 H8A 0.9700
C8 H8B 0.9700
C9 C10 1.5275(19)
C9 H9A 0.9700
C9 H9B 0.9700
C10 C11 1.5287(18)
C10 H10 0.9800
C11 O1 1.4263(13)
C11 C12 1.5106(17)
C11 H11 0.9800
C12 C17 1.3868(19)
C12 C13 1.3916(18)
C13 C14 1.381(2)
C13 H13 0.9300
C14 C15 1.384(2)
C14 H14 0.9300
C15 C16 1.378(2)
C15 H15 0.9300
C16 C17 1.385(2)
C16 H16 0.9300
C17 H17 0.9300
C18 C23 1.3830(18)
C18 C19 1.3876(19)
C19 C20 1.3787(19)
C19 H19 0.9300
C20 C21 1.385(2)
C20 H20 0.9300
C21 C22 1.378(2)
C21 C24 1.5115(19)
C22 C23 1.3888(19)
C22 H22 0.9300
C23 H23 0.9300
C24 H24A 0.9600
C24 H24B 0.9600
C24 H24C 0.9600

loop_
_geom_torsion_atom_site_label_1
_geom_torsion_atom_site_label_2
_geom_torsion_atom_site_label_3
_geom_torsion_atom_site_label_4
_geom_torsion
O1 C1 C2 C3 175.61(10)
C18 C1 C2 C3 56.60(14)
O1 C1 C2 C7 -58.24(13)
C18 C1 C2 C7 -177.26(10)
C1 C2 C3 C4 73.31(15)
C7 C2 C3 C4 -52.49(15)
C2 C3 C4 C5 55.32(17)
C3 C4 C5 C6 -55.12(18)
C4 C5 C6 C7 54.95(18)
C5 C6 C7 O2 67.64(14)
C5 C6 C7 C10 -178.38(12)
C5 C6 C7 C2 -52.24(15)
C3 C2 C7 O2 -69.49(13)
C1 C2 C7 O2 162.51(10)
C3 C2 C7 C6 49.71(14)
C1 C2 C7 C6 -78.29(13)
C3 C2 C7 C10 177.52(10)
C1 C2 C7 C10 49.52(13)
O2 C8 C9 C10 -9.97(17)
C8 C9 C10 C11 152.12(12)
C8 C9 C10 C7 28.39(14)
O2 C7 C10 C9 -37.27(12)
C6 C7 C10 C9 -153.97(11)
C2 C7 C10 C9 79.32(12)
O2 C7 C10 C11 -162.65(10)
C6 C7 C10 C11 80.65(14)
C2 C7 C10 C11 -46.06(14)
C9 C10 C11 O1 -67.33(14)
C7 C10 C11 O1 50.78(14)
C9 C10 C11 C12 54.61(14)
C7 C10 C11 C12 172.72(10)
O1 C11 C12 C17 17.17(16)
C10 C11 C12 C17 -106.32(14)
O1 C11 C12 C13 -163.53(11)
C10 C11 C12 C13 72.98(15)
C17 C12 C13 C14 0.8(2)
C11 C12 C13 C14 -178.52(13)
C12 C13 C14 C15 -0.4(2)
C13 C14 C15 C16 -0.3(2)
C14 C15 C16 C17 0.5(2)
C15 C16 C17 C12 -0.1(2)
C13 C12 C17 C16 -0.6(2)
C11 C12 C17 C16 178.72(13)
O1 C1 C18 C23 130.61(13)
C2 C1 C18 C23 -109.13(14)
O1 C1 C18 C19 -53.10(15)
C2 C1 C18 C19 67.16(16)
C23 C18 C19 C20 0.9(2)
C1 C18 C19 C20 -175.47(13)
C18 C19 C20 C21 -0.3(2)
C19 C20 C21 C22 -0.2(2)
C19 C20 C21 C24 177.78(15)
C20 C21 C22 C23 0.1(2)
C24 C21 C22 C23 -177.86(15)
C19 C18 C23 C22 -1.0(2)
C1 C18 C23 C22 175.38(13)
C21 C22 C23 C18 0.5(2)
C12 C11 O1 C1 175.67(9)
C10 C11 O1 C1 -60.33(13)
C18 C1 O1 C11 -173.65(9)
C2 C1 O1 C11 64.49(12)
C9 C8 O2 C7 -14.13(17)
C6 C7 O2 C8 152.98(12)
C10 C7 O2 C8 32.25(14)
C2 C7 O2 C8 -85.47(14)
